data_7236300
loop_
_publ_author_name
'Zhao, X. X.'
'Li, S. H.'
'Wang, Y.'
'Li, Y. C.'
'Zhao, F. Q.'
'Pang, S. P.'

_publ_section_title
;
 Design and synthesis of energetic materials towards high density and
 positive oxygen balance by N-dinitromethyl functionalization of
 nitroazoles
;
_journal_issue 15
_journal_name_full 'Journal of Materials Chemistry A'
_journal_page_first 5495
_journal_paper_doi 10.1039/C6TA01501H
_journal_volume 4
_journal_year 2016
_chemical_formula_moiety 'C2 N7 O6, C H6 N3'
_chemical_formula_sum 'C3 H6 N10 O6'
_chemical_formula_weight 278.18
_space_group_crystal_system monoclinic
_space_group_IT_number 14
_space_group_name_Hall '-P 2ybc'
_space_group_name_H-M_alt 'P 1 21/c 1'
_atom_sites_solution_hydrogens geom
_atom_sites_solution_primary direct
_atom_sites_solution_secondary difmap
_audit_creation_date 2014-06-25
_audit_creation_method
;

  Olex2 1.1

  (compiled 2011.02.15 svn.r1672, GUI svn.r3494)

;
_audit_update_record
;
2015-12-14 deposited with the CCDC.
2016-03-11 downloaded from the CCDC.
;
_cell_angle_alpha 90.00
_cell_angle_beta 103.139(6)
_cell_angle_gamma 90.00
_cell_formula_units_Z 4
_cell_length_a 9.1227(5)
_cell_length_b 7.0640(4)
_cell_length_c 16.2597(11)
_cell_measurement_reflns_used 1560
_cell_measurement_temperature 98.7
_cell_measurement_theta_max 29.4016
_cell_measurement_theta_min 3.0263
_cell_volume 1020.39(11)
_computing_cell_refinement
;

CrysAlisPro, Agilent Technologies,

Version 1.171.35.11 (release 16-05-2011 CrysAlis171 .NET)

(compiled May 16 2011,17:55:39)

;
_computing_data_collection
;

CrysAlisPro, Agilent Technologies,

Version 1.171.35.11 (release 16-05-2011 CrysAlis171 .NET)

(compiled May 16 2011,17:55:39)

;
_computing_data_reduction
;

CrysAlisPro, Agilent Technologies,

Version 1.171.35.11 (release 16-05-2011 CrysAlis171 .NET)

(compiled May 16 2011,17:55:39)

;
_computing_molecular_graphics
;

O. V. Dolomanov, L. J. Bourhis, R. J. Gildea, J. A. K. Howard and H. Puschmann,

OLEX2: a complete structure solution, refinement and analysis program.

J. Appl. Cryst. (2009). 42, 339-341.

;
_computing_publication_material
;

O. V. Dolomanov, L. J. Bourhis, R. J. Gildea, J. A. K. Howard and H. Puschmann,

OLEX2: a complete structure solution, refinement and analysis program.

J. Appl. Cryst. (2009). 42, 339-341.

;
_computing_structure_refinement 'SHELXL-97 (Sheldrick, 1997)'
_computing_structure_solution 'A short history of SHELX (Sheldrick, 2007)/Bruker'
_diffrn_ambient_temperature 98.7
_diffrn_detector_area_resol_mean 16.0971
_diffrn_measured_fraction_theta_full 0.998
_diffrn_measured_fraction_theta_max 0.998
_diffrn_measurement_details
;

#__ type_ start__ end____ width___ exp.time_

  1 omega   -3.00   24.00   1.0000    1.5400

omega____ theta____ kappa____ phi______ frames

    -      -13.4210  -99.0000  119.0000 27

 

#__ type_ start__ end____ width___ exp.time_

  2 omega  -40.00   -5.00   1.0000    1.5400

omega____ theta____ kappa____ phi______ frames

    -      -13.4210   77.0000 -150.0000 35

 

#__ type_ start__ end____ width___ exp.time_

  3 omega  -40.00   36.00   1.0000    1.5400

omega____ theta____ kappa____ phi______ frames

    -       18.7335  -37.0000  -60.0000 76

 

#__ type_ start__ end____ width___ exp.time_

  4 omega  -48.00   45.00   1.0000    1.5400

omega____ theta____ kappa____ phi______ frames

    -       18.7335  -77.0000  -90.0000 93

;
_diffrn_measurement_device_type 'Xcalibur, Eos, Gemini'
_diffrn_measurement_method '\w scans'
_diffrn_orient_matrix_UB_11 -0.0070588000
_diffrn_orient_matrix_UB_12 -0.0130019000
_diffrn_orient_matrix_UB_13 0.0421907000
_diffrn_orient_matrix_UB_21 0.0023519000
_diffrn_orient_matrix_UB_22 -0.0995720000
_diffrn_orient_matrix_UB_23 -0.0052663000
_diffrn_orient_matrix_UB_31 0.0794590000
_diffrn_orient_matrix_UB_32 0.0018191000
_diffrn_orient_matrix_UB_33 0.0141266000
_diffrn_radiation_monochromator graphite
_diffrn_radiation_type 'Mo K\a'
_diffrn_radiation_wavelength 0.7107
_diffrn_reflns_av_R_equivalents 0.0235
_diffrn_reflns_av_unetI/netI 0.0354
_diffrn_reflns_limit_h_max 11
_diffrn_reflns_limit_h_min -11
_diffrn_reflns_limit_k_max 8
_diffrn_reflns_limit_k_min -4
_diffrn_reflns_limit_l_max 20
_diffrn_reflns_limit_l_min -19
_diffrn_reflns_number 4294
_diffrn_reflns_theta_full 26.00
_diffrn_reflns_theta_max 26.00
_diffrn_reflns_theta_min 3.03
_diffrn_source 'Enhance (Mo) X-ray Source'
_exptl_absorpt_coefficient_mu 0.168
_exptl_absorpt_correction_T_max 1.00000
_exptl_absorpt_correction_T_min 0.92600
_exptl_absorpt_correction_type multi-scan
_exptl_absorpt_process_details
;

CrysAlisPro, Agilent Technologies,

Version 1.171.35.11 (release 16-05-2011 CrysAlis171 .NET)

(compiled May 16 2011,17:55:39)

Empirical absorption correction using spherical harmonics,

 implemented in SCALE3 ABSPACK scaling algorithm.

;
_exptl_crystal_density_diffrn 1.811
_exptl_crystal_density_method 'not measured'
_exptl_crystal_description monoclinic
_exptl_crystal_F_000 568
_exptl_crystal_size_max 0.50
_exptl_crystal_size_mid 0.45
_exptl_crystal_size_min 0.40
_refine_diff_density_max 0.212
_refine_diff_density_min -0.350
_refine_diff_density_rms 0.063
_refine_ls_extinction_method none
_refine_ls_goodness_of_fit_ref 1.062
_refine_ls_hydrogen_treatment mixed
_refine_ls_matrix_type full
_refine_ls_number_parameters 172
_refine_ls_number_reflns 1999
_refine_ls_number_restraints 0
_refine_ls_restrained_S_all 1.062
_refine_ls_R_factor_all 0.0448
_refine_ls_R_factor_gt 0.0368
_refine_ls_shift/su_max 0.000
_refine_ls_shift/su_mean 0.000
_refine_ls_structure_factor_coef Fsqd
_refine_ls_weighting_details 'calc w=1/[\s^2^(Fo^2^)+(0.0385P)^2^+0.3275P] where P=(Fo^2^+2Fc^2^)/3'
_refine_ls_weighting_scheme calc
_refine_ls_wR_factor_gt 0.0840
_refine_ls_wR_factor_ref 0.0893
_reflns_number_gt 1714
_reflns_number_total 1999
_reflns_threshold_expression >2sigma(I)
_cod_data_source_file c6ta01501h2.cif
_cod_data_source_block exp_2304
_cod_original_cell_volume 1020.39(10)
_cod_database_code 7236300
_reflns_odcompleteness_completeness 99.65
_reflns_odcompleteness_iscentric 1
_reflns_odcompleteness_theta 26.32

loop_
_space_group_symop_id
_space_group_symop_operation_xyz
1 'x, y, z'
2 '-x, y+1/2, -z+1/2'
3 '-x, -y, -z'
4 'x, -y-1/2, z-1/2'

loop_
_atom_site_label
_atom_site_type_symbol
_atom_site_fract_x
_atom_site_fract_y
_atom_site_fract_z
_atom_site_U_iso_or_equiv
_atom_site_adp_type
_atom_site_occupancy
_atom_site_symmetry_multiplicity
_atom_site_calc_flag
_atom_site_refinement_flags
O1 O 0.96570(13) 0.20072(18) 0.02712(7) 0.0165(3) Uani 1 1 d .
O4 O 1.29484(13) 1.08323(18) 0.26706(7) 0.0180(3) Uani 1 1 d .
O3 O 1.14476(12) 0.97117(19) 0.15332(7) 0.0169(3) Uani 1 1 d .
O5 O 1.43829(13) 0.53778(19) 0.31304(7) 0.0191(3) Uani 1 1 d .
N7 N 1.40481(15) 0.7094(2) 0.30747(8) 0.0144(3) Uani 1 1 d .
O2 O 0.88401(14) 0.2815(2) 0.13798(8) 0.0250(3) Uani 1 1 d .
N1 N 1.11789(14) 0.5255(2) 0.18534(8) 0.0141(3) Uani 1 1 d .
N6 N 1.24659(15) 0.9484(2) 0.21923(8) 0.0133(3) Uani 1 1 d .
N4 N 1.18973(15) 0.4633(2) 0.06445(8) 0.0146(3) Uani 1 1 d .
N5 N 0.97231(15) 0.2931(2) 0.09179(8) 0.0141(3) Uani 1 1 d .
N8 N 1.58374(15) 0.7038(2) 0.05618(8) 0.0157(3) Uani 1 1 d .
H8A H 1.5905 0.6255 0.0990 0.019 Uiso 1 1 calc R
H8B H 1.5018 0.7055 0.0154 0.019 Uiso 1 1 calc R
N9 N 1.68564(15) 0.9396(2) -0.01115(9) 0.0165(3) Uani 1 1 d .
H9A H 1.6030 0.9424 -0.0515 0.020 Uiso 1 1 calc R
H9B H 1.7608 1.0163 -0.0132 0.020 Uiso 1 1 calc R
N2 N 1.23772(14) 0.6269(2) 0.17721(8) 0.0127(3) Uani 1 1 d .
O6 O 1.45747(13) 0.82423(19) 0.36460(7) 0.0209(3) Uani 1 1 d .
N10 N 1.82047(15) 0.8160(2) 0.11490(9) 0.0164(3) Uani 1 1 d .
H10A H 1.8270 0.7376 0.1576 0.020 Uiso 1 1 calc R
H10B H 1.8958 0.8925 0.1131 0.020 Uiso 1 1 calc R
N3 N 1.28180(14) 0.5922(2) 0.10495(8) 0.0148(3) Uani 1 1 d .
C1 C 1.09487(17) 0.4276(2) 0.11522(10) 0.0124(4) Uani 1 1 d .
C3 C 1.69698(18) 0.8191(3) 0.05321(10) 0.0132(4) Uani 1 1 d .
C2 C 1.30432(17) 0.7682(3) 0.23418(10) 0.0132(4) Uani 1 1 d .

loop_
_atom_site_aniso_label
_atom_site_aniso_U_11
_atom_site_aniso_U_22
_atom_site_aniso_U_33
_atom_site_aniso_U_23
_atom_site_aniso_U_13
_atom_site_aniso_U_12
O1 0.0185(6) 0.0145(7) 0.0153(6) -0.0030(5) 0.0012(4) -0.0011(5)
O4 0.0234(6) 0.0127(7) 0.0172(6) -0.0047(5) 0.0028(5) -0.0013(5)
O3 0.0152(6) 0.0187(7) 0.0147(6) 0.0034(5) -0.0012(4) 0.0028(5)
O5 0.0188(6) 0.0144(7) 0.0233(7) 0.0046(5) 0.0032(5) 0.0034(5)
N7 0.0123(7) 0.0153(9) 0.0155(7) 0.0017(6) 0.0031(5) -0.0009(6)
O2 0.0243(7) 0.0260(8) 0.0296(7) -0.0062(6) 0.0166(6) -0.0097(6)
N1 0.0134(7) 0.0131(8) 0.0156(7) 0.0006(6) 0.0027(5) -0.0011(6)
N6 0.0134(7) 0.0146(8) 0.0125(7) -0.0011(6) 0.0039(5) -0.0013(6)
N4 0.0141(7) 0.0148(8) 0.0152(7) -0.0016(6) 0.0038(5) -0.0013(6)
N5 0.0152(7) 0.0107(8) 0.0158(7) 0.0008(6) 0.0024(5) 0.0000(6)
N8 0.0149(7) 0.0166(8) 0.0148(7) 0.0026(6) 0.0018(5) -0.0029(6)
N9 0.0142(7) 0.0166(8) 0.0175(7) 0.0028(6) 0.0012(5) -0.0050(6)
N2 0.0122(7) 0.0134(8) 0.0127(7) 0.0000(6) 0.0035(5) -0.0012(6)
O6 0.0230(6) 0.0201(8) 0.0159(6) -0.0035(6) -0.0035(5) -0.0019(6)
N10 0.0142(7) 0.0170(8) 0.0167(7) 0.0031(6) 0.0006(5) -0.0033(6)
N3 0.0148(7) 0.0147(8) 0.0157(7) -0.0026(6) 0.0055(5) -0.0006(6)
C1 0.0125(8) 0.0109(9) 0.0140(8) 0.0009(7) 0.0031(6) 0.0010(7)
C3 0.0136(8) 0.0136(9) 0.0135(8) -0.0024(7) 0.0054(6) 0.0012(7)
C2 0.0136(8) 0.0117(9) 0.0132(8) -0.0015(7) 0.0005(6) 0.0000(7)

loop_
_atom_type_symbol
_atom_type_description
_atom_type_scat_dispersion_real
_atom_type_scat_dispersion_imag
_atom_type_scat_source
C C 0.0033 0.0016 'International Tables Vol C Tables 4.2.6.8 and 6.1.1.4'
H H 0.0000 0.0000 'International Tables Vol C Tables 4.2.6.8 and 6.1.1.4'
N N 0.0061 0.0033 'International Tables Vol C Tables 4.2.6.8 and 6.1.1.4'
O O 0.0106 0.0060 'International Tables Vol C Tables 4.2.6.8 and 6.1.1.4'

loop_
_geom_angle_atom_site_label_1
_geom_angle_atom_site_label_2
_geom_angle_atom_site_label_3
_geom_angle
O5 N7 C2 117.06(14)
O6 N7 O5 122.16(14)
O6 N7 C2 120.78(15)
C1 N1 N2 99.77(12)
O4 N6 O3 121.43(15)
O4 N6 C2 122.00(14)
O3 N6 C2 116.55(14)
N3 N4 C1 104.46(13)
O1 N5 C1 117.27(13)
O2 N5 O1 125.41(14)
O2 N5 C1 117.32(14)
H8A N8 H8B 120.0
C3 N8 H8A 120.0
C3 N8 H8B 120.0
H9A N9 H9B 120.0
C3 N9 H9A 120.0
C3 N9 H9B 120.0
N1 N2 N3 113.64(13)
N1 N2 C2 123.82(13)
N3 N2 C2 122.32(13)
H10A N10 H10B 120.0
C3 N10 H10A 120.0
C3 N10 H10B 120.0
N4 N3 N2 106.27(12)
N1 C1 N4 115.85(15)
N1 C1 N5 122.43(14)
N4 C1 N5 121.69(14)
N8 C3 N9 119.90(14)
N8 C3 N10 119.83(15)
N10 C3 N9 120.26(16)
N7 C2 N2 117.07(15)
N6 C2 N7 125.31(15)
N6 C2 N2 116.74(14)

loop_
_geom_bond_atom_site_label_1
_geom_bond_atom_site_label_2
_geom_bond_distance
O1 N5 1.2275(18)
O4 N6 1.2453(18)
O3 N6 1.2588(17)
O5 N7 1.2482(19)
N7 O6 1.2447(19)
N7 C2 1.392(2)
O2 N5 1.2226(17)
N1 N2 1.3385(19)
N1 C1 1.309(2)
N6 C2 1.378(2)
N4 N3 1.310(2)
N4 C1 1.349(2)
N5 C1 1.450(2)
N8 H8A 0.8800
N8 H8B 0.8800
N8 C3 1.325(2)
N9 H9A 0.8800
N9 H9B 0.8800
N9 C3 1.335(2)
N2 N3 1.3480(18)
N2 C2 1.403(2)
N10 H10A 0.8800
N10 H10B 0.8800
N10 C3 1.327(2)

loop_
_geom_torsion_atom_site_label_1
_geom_torsion_atom_site_label_2
_geom_torsion_atom_site_label_3
_geom_torsion_atom_site_label_4
_geom_torsion
O1 N5 C1 N1 -175.93(15)
O1 N5 C1 N4 6.1(2)
O4 N6 C2 N7 9.2(2)
O4 N6 C2 N2 178.15(13)
O3 N6 C2 N7 -172.57(13)
O3 N6 C2 N2 -3.6(2)
O5 N7 C2 N6 175.38(14)
O5 N7 C2 N2 6.5(2)
O2 N5 C1 N1 4.2(2)
O2 N5 C1 N4 -173.80(16)
N1 N2 N3 N4 -0.55(19)
N1 N2 C2 N7 81.92(19)
N1 N2 C2 N6 -87.96(19)
N2 N1 C1 N4 -0.94(19)
N2 N1 C1 N5 -179.05(15)
O6 N7 C2 N6 -4.3(2)
O6 N7 C2 N2 -173.18(13)
N3 N4 C1 N1 0.7(2)
N3 N4 C1 N5 178.79(15)
N3 N2 C2 N7 -103.82(18)
N3 N2 C2 N6 86.30(18)
C1 N1 N2 N3 0.88(18)
C1 N1 N2 C2 175.59(15)
C1 N4 N3 N2 -0.05(17)
C2 N2 N3 N4 -175.35(15)
